data_9014144
loop_
_publ_author_name
'Rzaigui, M.'
'Ariguib, K.'
'Averbuch-Pouchot M'
'Durif, A.'

_publ_section_title
;
 Crystal Structure of Cerium(III) Diammonium Polyphosphate (NH4)2Ce(PO3)5
 _cod_database_code 1007093
;
_journal_name_full 'Journal of Solid State Chemistry'
_journal_page_first 240
_journal_page_last 246
_journal_paper_doi 10.1016/0022-4596(83)90193-7
_journal_volume 50
_journal_year 1983
_chemical_formula_sum 'Ce N2 O15 P5'
_space_group_IT_number 1
_symmetry_space_group_name_Hall 'P 1'
_symmetry_space_group_name_H-M 'P 1'
_cell_angle_alpha 90.35
_cell_angle_beta 107.50
_cell_angle_gamma 90.28
_cell_length_a 7.241
_cell_length_b 13.314
_cell_length_c 7.241
_cell_formula_units_Z 2
_cell_volume 665.742
_database_code_amcsd 0013518
_exptl_crystal_density_diffrn 2.808
_cod_duplicate_entry 1007093
_cod_original_formula_sum 'Ce P5 O15 N2'
_cod_database_code 9014144
_amcsd_formula_title (NH4)2Ce(PO3)5

loop_
_space_group_symop_operation_xyz
x,y,z

loop_
_atom_site_label
_atom_site_fract_x
_atom_site_fract_y
_atom_site_fract_z
Ce1 0.00000 0.00000 0.00000
Ce2 0.19107 0.50004 0.80890
P1 0.32430 0.80650 0.28870
P2 0.30300 0.58900 0.35640
P3 0.65620 0.57780 0.67970
P4 0.69420 0.76330 0.89790
P5 0.27980 0.78090 0.87610
P6 0.08550 0.26310 0.50620
P7 0.06420 0.28090 0.09250
P8 0.47690 0.30670 0.13650
P9 0.54300 0.08930 0.11530
P10 0.86760 0.07770 0.46860
O1 0.26050 0.70540 0.37240
O2 0.36760 0.76530 0.10140
O3 0.15050 0.87300 0.24020
O4 0.50540 0.84780 0.42230
O5 0.53160 0.58180 0.45670
O6 0.26620 0.55820 0.15150
O7 0.19470 0.53840 0.47450
O8 0.70940 0.69250 0.72490
O9 0.83810 0.52730 0.68640
O10 0.53470 0.53950 0.79720
O11 0.47190 0.79180 0.81810
O12 0.80120 0.85530 0.88650
O13 0.74290 0.70740 0.08080
O14 0.17530 0.68890 0.78970
O15 0.17780 0.87950 0.83210
O16 0.00500 0.29090 0.28410
O17 0.91130 0.19210 0.52330
O18 0.07330 0.35570 0.61450
O19 0.26790 0.20790 0.55440
O20 0.28980 0.26660 0.18120
O21 0.97650 0.18760 0.98960
O22 0.02010 0.37790 -0.00790
O23 0.56270 0.20450 0.07500
O24 0.42710 0.37210 0.96380
O25 0.61010 0.34810 0.31920
O26 0.64400 0.08150 0.34410
O27 0.66120 0.03830 0.00870
O28 0.34050 0.05820 0.08080
O29 0.87350 0.02550 0.65110
O30 0.98480 0.03980 0.34850
N1 0.40000 0.00650 0.62500
N2 0.81200 0.50800 0.21500
N3 0.88300 0.80170 0.45600
N4 0.64700 0.30080 0.69900

loop_
_cod_related_entry_id
_cod_related_entry_database
_cod_related_entry_code
1 AMCSD 0013518
